data_4115643
loop_
_publ_author_name
'Quan-Ming Wang'
'Thomas C. W. Mak'

_publ_section_title
;
 Argentophilicity and Solvent-Induced Structural Diversity in Double Salts
 of Silver Acetylide with Silver Perfluoroalkyl Carboxylates
;
_journal_name_full 'Journal of the American Chemical Society'
_journal_page_first 7594
_journal_page_last 7600
_journal_paper_doi 10.1021/ja0043441
_journal_volume 123
_journal_year 2001
_chemical_formula_sum 'C35 H11 Ag11 F45 N3 O19'
_chemical_formula_weight 2819.04
_chemical_name_systematic
;
 ?
;
_space_group_IT_number 14
_symmetry_cell_setting monoclinic
_symmetry_space_group_name_Hall '-P 2yn'
_symmetry_space_group_name_H-M 'P 1 21/n 1'
_atom_sites_solution_hydrogens geom
_atom_sites_solution_primary direct
_atom_sites_solution_secondary difmap
_audit_creation_method SHELXL-97
_cell_angle_alpha 90.00
_cell_angle_beta 94.935(2)
_cell_angle_gamma 90.00
_cell_formula_units_Z 4
_cell_length_a 16.0830(12)
_cell_length_b 19.9707(15)
_cell_length_c 21.9940(16)
_cell_measurement_temperature 293(2)
_cell_volume 7038.0(9)
_computing_structure_refinement 'SHELXL-97 (Sheldrick, 1997)'
_computing_structure_solution 'SHELXS-97 (Sheldrick, 1990)'
_diffrn_ambient_temperature 293(2)
_diffrn_measured_fraction_theta_full 0.994
_diffrn_measured_fraction_theta_max 0.994
_diffrn_radiation_monochromator graphite
_diffrn_radiation_source 'fine-focus sealed tube'
_diffrn_radiation_type MoK\a
_diffrn_radiation_wavelength 0.71073
_diffrn_reflns_av_R_equivalents 0.0521
_diffrn_reflns_av_sigmaI/netI 0.1067
_diffrn_reflns_limit_h_max 21
_diffrn_reflns_limit_h_min -21
_diffrn_reflns_limit_k_max 26
_diffrn_reflns_limit_k_min -19
_diffrn_reflns_limit_l_max 27
_diffrn_reflns_limit_l_min -28
_diffrn_reflns_number 48704
_diffrn_reflns_theta_full 28.05
_diffrn_reflns_theta_max 28.05
_diffrn_reflns_theta_min 1.63
_exptl_absorpt_coefficient_mu 3.169
_exptl_absorpt_correction_T_max 1.000
_exptl_absorpt_correction_T_min 0.720
_exptl_absorpt_correction_type SADABS
_exptl_crystal_colour colorless
_exptl_crystal_density_diffrn 2.660
_exptl_crystal_description block
_exptl_crystal_F_000 5264
_exptl_crystal_size_max 0.49
_exptl_crystal_size_mid 0.41
_exptl_crystal_size_min 0.26
_refine_diff_density_max 1.067
_refine_diff_density_min -0.994
_refine_diff_density_rms 0.133
_refine_ls_extinction_coef 0.0290(4)
_refine_ls_extinction_expression Fc^*^=kFc[1+0.001xFc^2^\l^3^/sin(2\q)]^-1/4^
_refine_ls_extinction_method SHELXL
_refine_ls_goodness_of_fit_ref 0.816
_refine_ls_hydrogen_treatment mixed
_refine_ls_matrix_type full
_refine_ls_number_parameters 999
_refine_ls_number_reflns 16969
_refine_ls_number_restraints 238
_refine_ls_restrained_S_all 0.838
_refine_ls_R_factor_all 0.0939
_refine_ls_R_factor_gt 0.0478
_refine_ls_shift/su_max 0.001
_refine_ls_shift/su_mean 0.000
_refine_ls_structure_factor_coef Fsqd
_refine_ls_weighting_details 'calc w=1/[\s^2^(Fo^2^)+(0.0709P)^2^+0.0000P] where P=(Fo^2^+2Fc^2^)/3'
_refine_ls_weighting_scheme calc
_refine_ls_wR_factor_gt 0.1241
_refine_ls_wR_factor_ref 0.1338
_reflns_number_gt 7665
_reflns_number_total 16969
_reflns_threshold_expression >2sigma(I)
_cod_data_source_file ja0043441_5.cif
_cod_data_source_block compound5
_cod_database_code 4115643

loop_
_symmetry_equiv_pos_as_xyz
'x, y, z'
'-x+1/2, y+1/2, -z+1/2'
'-x, -y, -z'
'x-1/2, -y-1/2, z-1/2'

loop_
_atom_site_label
_atom_site_type_symbol
_atom_site_fract_x
_atom_site_fract_y
_atom_site_fract_z
_atom_site_U_iso_or_equiv
_atom_site_adp_type
_atom_site_occupancy
_atom_site_symmetry_multiplicity
_atom_site_calc_flag
_atom_site_refinement_flags
Ag1 Ag 0.58453(3) 0.48354(3) 0.51828(3) 0.05997(19) Uani 1 1 d .
Ag2 Ag 0.57233(4) 0.62967(3) 0.45209(3) 0.0662(2) Uani 1 1 d .
Ag3 Ag 0.65613(4) 0.59903(3) 0.58736(3) 0.0788(2) Uani 1 1 d .
Ag4 Ag 0.49109(4) 0.52147(3) 0.63458(3) 0.0672(2) Uani 1 1 d .
Ag5 Ag 0.35426(4) 0.62564(3) 0.59054(3) 0.0752(2) Uani 1 1 d .
Ag6 Ag 0.40502(4) 0.68657(3) 0.48090(3) 0.0712(2) Uani 1 1 d .
Ag7 Ag 0.56942(4) 0.72488(3) 0.55000(3) 0.0635(2) Uani 1 1 d .
Ag8 Ag 0.51704(4) 0.66081(3) 0.65624(3) 0.0683(2) Uani 1 1 d .
Ag9 Ag 0.85323(5) 0.59103(6) 0.64755(6) 0.1413(4) Uani 1 1 d .
Ag10 Ag 0.43329(6) 0.87019(4) 0.50054(4) 0.0954(3) Uani 1 1 d .
Ag11 Ag 0.38694(7) 0.74228(5) 0.76511(5) 0.1261(4) Uani 1 1 d .
C1 C 0.5299(5) 0.5819(4) 0.5476(3) 0.064(2) Uani 1 1 d .
C2 C 0.4814(5) 0.6259(4) 0.5541(4) 0.063(2) Uani 1 1 d .
O11 O 0.4743(4) 0.7693(3) 0.6761(3) 0.0858(18) Uani 1 1 d .
O12 O 0.5115(4) 0.8205(3) 0.5927(3) 0.0781(16) Uani 1 1 d .
C11 C 0.4841(5) 0.8185(4) 0.6437(4) 0.067(2) Uani 1 1 d D
C12 C 0.4608(5) 0.8860(3) 0.6690(3) 0.093(3) Uani 1 1 d D
F11 F 0.4453(6) 0.9319(3) 0.6269(3) 0.166(4) Uani 1 1 d D
F12 F 0.3933(5) 0.8823(3) 0.6989(4) 0.155(3) Uani 1 1 d D
C13 C 0.5296(6) 0.9162(4) 0.7125(5) 0.182(9) Uani 1 1 d D
F13 F 0.5378(9) 0.8749(5) 0.7593(5) 0.284(9) Uani 1 1 d D
F14 F 0.5989(6) 0.9201(7) 0.6855(7) 0.307(10) Uani 1 1 d D
F15 F 0.5093(6) 0.9752(3) 0.7335(4) 0.196(4) Uani 1 1 d D
O21 O 0.2727(4) 0.7194(3) 0.5884(3) 0.0897(19) Uani 1 1 d .
O22 O 0.3348(4) 0.7758(3) 0.5192(3) 0.0800(17) Uani 1 1 d .
C21 C 0.2837(5) 0.7686(4) 0.5568(4) 0.074(2) Uani 1 1 d D
C22 C 0.2289(6) 0.8290(4) 0.5656(4) 0.105(3) Uani 1 1 d D
F21 F 0.2119(8) 0.8351(5) 0.6225(4) 0.236(6) Uani 1 1 d D
F22 F 0.2591(6) 0.8864(4) 0.5481(7) 0.254(8) Uani 1 1 d D
C23 C 0.1440(7) 0.8278(4) 0.5295(5) 0.246(11) Uani 1 1 d DU
F23 F 0.1604(10) 0.8219(9) 0.4728(4) 0.373(13) Uani 1 1 d DU
F24 F 0.1072(6) 0.7749(5) 0.5510(9) 0.338(11) Uani 1 1 d DU
F25 F 0.1044(5) 0.8841(4) 0.5384(5) 0.218(5) Uani 1 1 d DU
O31 O 0.7085(3) 0.4327(3) 0.5322(3) 0.0761(15) Uani 1 1 d .
O32 O 0.7653(3) 0.5151(3) 0.5871(3) 0.0802(17) Uani 1 1 d .
C31 C 0.7676(5) 0.4590(5) 0.5639(4) 0.076(2) Uani 1 1 d D
C32 C 0.8328(6) 0.4052(4) 0.5829(5) 0.33(2) Uani 1 1 d D
F31 F 0.8240(6) 0.3390(4) 0.5767(6) 0.214(5) Uani 1 1 d D
F32 F 0.8822(5) 0.4270(5) 0.6308(3) 0.170(4) Uani 1 1 d D
C33 C 0.8988(8) 0.4061(4) 0.5369(5) 0.288(13) Uani 1 1 d DU
F33 F 0.9559(5) 0.3600(6) 0.5544(5) 0.260(7) Uani 1 1 d DU
F34 F 0.8609(5) 0.3901(6) 0.4832(4) 0.234(6) Uani 1 1 d DU
F35 F 0.9213(5) 0.4705(5) 0.5379(6) 0.216(5) Uani 1 1 d DU
O41 O 0.5802(4) 0.7222(3) 0.3945(3) 0.0852(18) Uani 1 1 d .
O42 O 0.5156(4) 0.7876(3) 0.4578(3) 0.0752(16) Uani 1 1 d .
C41 C 0.5468(6) 0.7757(4) 0.4094(4) 0.075(2) Uani 1 1 d D
C42 C 0.5429(6) 0.8315(4) 0.3621(3) 0.107(4) Uani 1 1 d D
F41 F 0.4833(5) 0.8758(5) 0.3682(4) 0.189(4) Uani 1 1 d D
F42 F 0.5321(6) 0.8088(4) 0.3053(3) 0.168(4) Uani 1 1 d D
C43 C 0.6203(7) 0.8753(4) 0.3681(4) 0.176(9) Uani 1 1 d D
F43 F 0.6818(5) 0.8343(5) 0.3604(6) 0.251(7) Uani 1 1 d D
F44 F 0.6150(6) 0.9209(4) 0.3246(4) 0.201(5) Uani 1 1 d D
F45 F 0.6240(10) 0.9017(5) 0.4226(4) 0.269(8) Uani 1 1 d D
O51 O 0.4075(4) 0.6288(3) 0.7220(3) 0.091(2) Uani 1 1 d .
O52 O 0.4356(5) 0.5203(3) 0.7239(3) 0.093(2) Uani 1 1 d .
C51 C 0.4085(6) 0.5724(6) 0.7449(4) 0.081(3) Uani 1 1 d D
C52 C 0.3596(8) 0.5607(4) 0.8000(5) 0.151(6) Uani 1 1 d D
F51 F 0.3027(7) 0.5126(7) 0.7956(4) 0.225(6) Uani 1 1 d D
F52 F 0.3321(8) 0.6176(4) 0.8210(5) 0.232(6) Uani 1 1 d D
C53 C 0.4141(8) 0.5374(5) 0.8564(5) 0.225(13) Uani 1 1 d D
F53 F 0.4767(7) 0.5800(8) 0.8611(5) 0.272(8) Uani 1 1 d D
F54 F 0.4372(9) 0.4757(6) 0.8446(4) 0.254(7) Uani 1 1 d D
F55 F 0.3677(8) 0.5371(5) 0.9031(3) 0.285(8) Uani 1 1 d D
O61 O 0.3600(3) 0.4644(3) 0.5851(3) 0.0725(15) Uani 1 1 d .
O62 O 0.2701(3) 0.5397(3) 0.6143(3) 0.0760(16) Uani 1 1 d .
C61 C 0.2902(5) 0.4814(4) 0.6006(4) 0.067(2) Uani 1 1 d D
C62 C 0.2237(4) 0.4267(3) 0.5955(4) 0.105(4) Uani 1 1 d D
F61 F 0.1810(6) 0.4249(4) 0.5404(3) 0.163(3) Uani 1 1 d D
F62 F 0.2601(4) 0.3679(3) 0.6085(4) 0.129(2) Uani 1 1 d D
C63 C 0.1565(4) 0.4332(3) 0.6402(4) 0.143(6) Uani 1 1 d D
F63 F 0.1973(6) 0.4434(5) 0.6946(3) 0.180(4) Uani 1 1 d D
F64 F 0.1116(4) 0.3774(3) 0.6375(4) 0.139(3) Uani 1 1 d D
F65 F 0.1072(4) 0.4840(3) 0.6226(4) 0.159(3) Uani 1 1 d D
O71 O 0.7676(4) 0.6673(3) 0.5724(3) 0.097(2) Uani 1 1 d .
O72 O 0.7017(4) 0.7607(3) 0.5449(4) 0.107(2) Uani 1 1 d .
C71 C 0.7665(6) 0.7266(6) 0.5555(5) 0.097(3) Uani 1 1 d D
C72 C 0.8524(6) 0.7591(4) 0.5633(6) 0.230(10) Uani 1 1 d DU
F71 F 0.8477(7) 0.8220(5) 0.5805(6) 0.257(6) Uani 1 1 d DU
F72 F 0.9118(4) 0.7157(5) 0.5566(8) 0.453(14) Uani 1 1 d DU
C73 C 0.8656(7) 0.7793(5) 0.4977(6) 0.356(19) Uiso 1 1 d D
F73 F 0.8163(8) 0.8264(6) 0.4716(6) 0.306(7) Uiso 1 1 d D
F74 F 0.9407(7) 0.8002(6) 0.4855(5) 0.235(5) Uiso 1 1 d D
F75 F 0.8511(9) 0.7351(7) 0.4536(6) 0.293(7) Uiso 1 1 d D
O81 O 0.3757(4) 0.6773(3) 0.3786(3) 0.0844(17) Uani 1 1 d .
O82 O 0.4542(4) 0.5856(3) 0.3776(2) 0.0758(15) Uani 1 1 d .
C81 C 0.4018(6) 0.6258(5) 0.3530(3) 0.075(2) Uani 1 1 d D
C82 C 0.3927(11) 0.6321(5) 0.2835(3) 0.274(12) Uani 1 1 d DU
F81 F 0.3903(9) 0.6868(5) 0.2483(4) 0.231(6) Uani 1 1 d DU
F82 F 0.4350(8) 0.5850(7) 0.2570(5) 0.257(7) Uani 1 1 d DU
C83 C 0.3059(11) 0.6061(6) 0.2615(4) 0.329(13) Uani 1 1 d DU
F83 F 0.2601(6) 0.6548(8) 0.2824(5) 0.298(8) Uani 1 1 d DU
F84 F 0.3101(11) 0.5495(6) 0.2934(4) 0.328(11) Uani 1 1 d DU
F85 F 0.3042(8) 0.6048(6) 0.2007(3) 0.268(7) Uani 1 1 d DU
O91 O 0.6146(5) 0.6520(5) 0.7352(3) 0.118(3) Uani 1 1 d .
O92 O 0.7158(4) 0.6083(4) 0.6886(3) 0.099(2) Uani 1 1 d .
C91 C 0.6886(8) 0.6286(7) 0.7343(4) 0.108(4) Uani 1 1 d D
C92 C 0.7390(6) 0.6610(9) 0.7884(6) 0.307(12) Uani 1 1 d DU
F91 F 0.7157(7) 0.7018(6) 0.8318(4) 0.222(5) Uani 1 1 d DU
F92 F 0.8182(6) 0.6766(7) 0.7815(5) 0.225(5) Uani 1 1 d DU
C93 C 0.7561(6) 0.6014(9) 0.8311(7) 0.346(13) Uani 1 1 d DU
F93 F 0.7926(7) 0.5612(5) 0.7937(4) 0.204(4) Uani 1 1 d DU
F94 F 0.6786(6) 0.5842(7) 0.8400(5) 0.284(8) Uani 1 1 d DU
F95 F 0.8006(8) 0.6292(8) 0.8785(4) 0.382(12) Uani 1 1 d DU
N1 N 0.9838(6) 0.6100(5) 0.6643(4) 0.101(3) Uani 1 1 d .
C3 C 1.0507(7) 0.6240(5) 0.6688(4) 0.083(3) Uani 1 1 d .
C4 C 1.1384(6) 0.6398(6) 0.6744(5) 0.117(4) Uani 1 1 d .
N2 N 0.3906(6) 0.9701(4) 0.4762(4) 0.104(3) Uani 1 1 d .
C5 C 0.3521(8) 1.0130(5) 0.4597(6) 0.115(4) Uani 1 1 d .
C6 C 0.3019(11) 1.0726(7) 0.4403(8) 0.180(7) Uani 1 1 d .
N3 N 0.2620(7) 0.7795(5) 0.7597(5) 0.113(3) Uani 1 1 d .
C7 C 0.1993(10) 0.8064(6) 0.7580(6) 0.109(4) Uani 1 1 d .
C8 C 0.1154(8) 0.8390(7) 0.7541(6) 0.128(4) Uani 1 1 d .
O1W O 0.5147(6) 0.7327(5) 0.8213(4) 0.155(3) Uani 1 1 d .

loop_
_atom_site_aniso_label
_atom_site_aniso_U_11
_atom_site_aniso_U_22
_atom_site_aniso_U_33
_atom_site_aniso_U_23
_atom_site_aniso_U_13
_atom_site_aniso_U_12
Ag1 0.0478(3) 0.0621(4) 0.0700(4) -0.0044(3) 0.0048(3) 0.0064(3)
Ag2 0.0758(4) 0.0589(4) 0.0664(4) -0.0016(3) 0.0200(3) 0.0071(3)
Ag3 0.0512(4) 0.0704(4) 0.1106(5) -0.0167(4) -0.0163(3) 0.0081(3)
Ag4 0.0808(4) 0.0568(4) 0.0664(4) -0.0004(3) 0.0196(3) 0.0038(3)
Ag5 0.0570(4) 0.0718(4) 0.0997(5) 0.0094(4) 0.0235(3) 0.0060(3)
Ag6 0.0673(4) 0.0761(4) 0.0707(4) -0.0004(3) 0.0096(3) 0.0155(3)
Ag7 0.0656(4) 0.0574(4) 0.0680(4) -0.0022(3) 0.0088(3) 0.0058(3)
Ag8 0.0804(4) 0.0620(4) 0.0635(4) -0.0082(3) 0.0120(3) -0.0006(3)
Ag9 0.0637(5) 0.1474(9) 0.2041(11) -0.0170(8) -0.0387(6) 0.0012(5)
Ag10 0.1158(7) 0.0733(5) 0.0978(5) 0.0086(4) 0.0128(5) 0.0326(4)
Ag11 0.1315(8) 0.1039(7) 0.1515(8) -0.0161(6) 0.0617(7) 0.0217(6)
C1 0.051(4) 0.067(5) 0.073(5) -0.001(4) 0.004(4) 0.011(4)
C2 0.053(5) 0.067(5) 0.070(5) -0.002(4) 0.006(4) 0.014(4)
O11 0.114(5) 0.057(4) 0.089(4) 0.000(3) 0.027(4) 0.010(3)
O12 0.098(4) 0.067(4) 0.069(3) -0.011(3) 0.004(3) 0.025(3)
C11 0.058(5) 0.075(6) 0.066(5) -0.020(5) 0.000(4) 0.014(4)
C12 0.125(9) 0.071(6) 0.082(6) -0.012(6) 0.009(6) 0.022(6)
F11 0.297(11) 0.087(4) 0.108(5) -0.017(4) -0.013(6) 0.083(6)
F12 0.151(7) 0.111(5) 0.215(8) -0.049(5) 0.085(6) 0.022(4)
C13 0.32(3) 0.100(11) 0.117(11) -0.051(10) -0.035(15) 0.039(14)
F13 0.41(2) 0.179(10) 0.230(12) -0.070(9) -0.189(14) 0.038(11)
F14 0.166(10) 0.317(17) 0.44(2) -0.247(18) 0.059(12) -0.089(11)
F15 0.301(12) 0.104(5) 0.174(7) -0.079(5) -0.030(7) 0.002(6)
O21 0.080(4) 0.081(4) 0.112(5) 0.012(4) 0.030(4) 0.022(3)
O22 0.079(4) 0.074(4) 0.091(4) -0.005(3) 0.029(3) 0.010(3)
C21 0.073(6) 0.068(6) 0.080(6) 0.002(5) 0.006(5) 0.024(5)
C22 0.088(8) 0.114(9) 0.118(9) 0.016(7) 0.040(7) 0.027(7)
F21 0.343(15) 0.245(11) 0.130(6) -0.003(7) 0.071(8) 0.183(11)
F22 0.186(10) 0.082(5) 0.52(2) -0.021(8) 0.176(13) 0.023(5)
C23 0.157(18) 0.185(18) 0.41(3) 0.06(2) 0.08(2) 0.114(16)
F23 0.347(19) 0.60(3) 0.153(8) -0.053(13) -0.057(10) 0.35(2)
F24 0.107(8) 0.180(11) 0.72(3) -0.041(16) 0.004(13) 0.047(7)
F25 0.143(7) 0.198(9) 0.313(12) 0.016(8) 0.021(8) 0.119(7)
O31 0.051(3) 0.076(4) 0.101(4) -0.008(3) 0.005(3) 0.019(3)
O32 0.049(3) 0.079(4) 0.110(5) -0.006(4) -0.009(3) 0.013(3)
C31 0.060(6) 0.082(7) 0.087(6) 0.003(5) 0.015(5) 0.018(5)
C32 0.174(18) 0.59(5) 0.187(17) -0.19(3) -0.111(15) 0.29(3)
F31 0.170(9) 0.136(7) 0.334(15) 0.054(8) 0.010(9) 0.088(7)
F32 0.130(6) 0.246(9) 0.123(5) -0.035(6) -0.048(5) 0.103(6)
C33 0.24(3) 0.28(3) 0.32(3) -0.05(2) -0.12(2) -0.09(2)
F33 0.142(8) 0.344(15) 0.274(11) -0.122(10) -0.092(7) 0.183(9)
F34 0.113(6) 0.408(16) 0.177(8) -0.117(9) -0.012(5) 0.115(8)
F35 0.094(6) 0.204(10) 0.349(15) 0.047(10) 0.018(8) 0.024(6)
O41 0.111(5) 0.063(4) 0.087(4) 0.009(3) 0.040(4) 0.016(3)
O42 0.091(4) 0.070(4) 0.067(3) 0.006(3) 0.021(3) 0.023(3)
C41 0.091(7) 0.061(6) 0.075(6) 0.012(5) 0.011(5) 0.007(5)
C42 0.147(11) 0.077(7) 0.104(8) 0.024(6) 0.053(8) 0.008(8)
F41 0.153(7) 0.199(8) 0.224(9) 0.120(7) 0.078(6) 0.104(6)
F42 0.298(11) 0.136(6) 0.069(4) 0.023(4) 0.005(5) -0.018(6)
C43 0.21(2) 0.116(12) 0.224(19) 0.081(14) 0.117(17) 0.047(13)
F43 0.121(7) 0.209(10) 0.430(19) 0.166(12) 0.066(9) -0.009(7)
F44 0.271(11) 0.111(5) 0.243(9) 0.066(6) 0.146(9) 0.005(6)
F45 0.45(2) 0.199(11) 0.158(8) -0.013(8) 0.022(11) -0.175(13)
O51 0.115(5) 0.070(4) 0.096(4) 0.002(4) 0.053(4) 0.005(4)
O52 0.132(6) 0.080(4) 0.071(4) 0.012(3) 0.035(4) 0.031(4)
C51 0.081(6) 0.091(7) 0.073(6) 0.002(6) 0.028(5) 0.009(6)
C52 0.215(17) 0.136(12) 0.122(11) 0.018(10) 0.118(12) 0.037(12)
F51 0.208(10) 0.311(14) 0.175(8) -0.036(9) 0.123(8) -0.110(10)
F52 0.359(15) 0.146(7) 0.225(9) 0.035(7) 0.225(11) 0.079(8)
C53 0.39(4) 0.19(2) 0.106(14) -0.009(15) 0.09(2) -0.01(2)
F53 0.273(16) 0.39(2) 0.143(8) 0.031(11) -0.028(9) -0.055(15)
F54 0.42(2) 0.213(11) 0.145(8) 0.066(8) 0.096(10) 0.125(12)
F55 0.57(2) 0.193(10) 0.123(6) 0.017(7) 0.183(11) 0.013(12)
O61 0.067(4) 0.058(3) 0.097(4) -0.004(3) 0.028(3) 0.004(3)
O62 0.066(4) 0.066(4) 0.101(4) 0.001(3) 0.034(3) 0.011(3)
C61 0.054(5) 0.068(5) 0.083(6) -0.002(5) 0.028(4) -0.003(4)
C62 0.086(7) 0.064(6) 0.169(11) 0.018(7) 0.035(8) -0.009(6)
F61 0.215(9) 0.165(7) 0.101(4) -0.005(5) -0.032(5) -0.077(6)
F62 0.112(5) 0.069(4) 0.215(7) 0.023(4) 0.072(5) 0.007(3)
C63 0.076(8) 0.084(8) 0.28(2) 0.033(11) 0.055(11) -0.002(7)
F63 0.229(10) 0.214(9) 0.101(5) -0.026(6) 0.033(5) -0.087(8)
F64 0.104(5) 0.115(5) 0.207(7) -0.004(5) 0.059(5) -0.048(4)
F65 0.083(4) 0.116(5) 0.287(10) 0.022(6) 0.062(6) 0.008(4)
O71 0.067(4) 0.077(4) 0.145(6) 0.019(4) -0.002(4) -0.012(3)
O72 0.065(4) 0.072(4) 0.181(7) 0.016(4) 0.001(4) -0.010(3)
C71 0.066(7) 0.084(7) 0.142(9) 0.014(7) 0.014(6) -0.006(6)
C72 0.121(12) 0.052(7) 0.54(3) -0.034(13) 0.140(17) -0.010(7)
F71 0.245(12) 0.246(12) 0.286(12) -0.085(10) 0.061(9) -0.176(11)
F72 0.045(4) 0.325(15) 0.98(4) 0.41(2) -0.029(11) -0.020(7)
O81 0.094(4) 0.089(4) 0.070(4) 0.015(3) 0.004(3) 0.030(4)
O82 0.094(4) 0.064(3) 0.068(3) -0.007(3) -0.003(3) 0.016(3)
C81 0.081(6) 0.084(6) 0.058(5) 0.000(5) 0.000(4) 0.018(5)
C82 0.32(2) 0.30(2) 0.170(15) -0.146(15) -0.150(15) 0.212(19)
F81 0.363(17) 0.197(10) 0.134(7) 0.070(7) 0.022(9) -0.027(10)
F82 0.247(12) 0.349(16) 0.166(8) -0.104(10) -0.039(8) 0.150(12)
C83 0.43(3) 0.28(2) 0.25(2) -0.16(2) -0.09(2) 0.10(2)
F83 0.156(9) 0.48(2) 0.253(13) -0.189(15) -0.034(9) -0.014(12)
F84 0.55(3) 0.287(15) 0.128(7) 0.052(8) -0.077(11) -0.281(17)
F85 0.332(15) 0.355(16) 0.099(5) -0.050(7) -0.095(7) -0.017(12)
O91 0.084(5) 0.189(8) 0.077(4) -0.029(5) -0.009(4) 0.013(5)
O92 0.062(4) 0.146(6) 0.087(4) -0.026(4) -0.010(3) 0.002(4)
C91 0.088(8) 0.164(12) 0.071(7) -0.028(7) -0.005(6) -0.008(8)
C92 0.134(15) 0.66(4) 0.119(13) 0.00(2) -0.038(12) 0.04(2)
F91 0.230(12) 0.289(12) 0.136(7) -0.072(8) -0.051(7) 0.005(9)
F92 0.126(7) 0.314(14) 0.222(10) 0.008(10) -0.067(7) -0.030(8)
C93 0.18(2) 0.60(3) 0.26(3) -0.01(3) 0.03(2) 0.10(2)
F93 0.220(11) 0.210(10) 0.172(8) -0.014(7) -0.039(7) 0.080(8)
F94 0.188(10) 0.45(2) 0.206(10) 0.181(12) -0.061(8) -0.113(12)
F95 0.270(15) 0.71(3) 0.142(8) -0.062(12) -0.133(9) 0.153(17)
N1 0.070(6) 0.114(7) 0.116(7) -0.010(5) -0.011(5) 0.010(5)
C3 0.068(6) 0.099(7) 0.083(6) -0.020(5) 0.003(5) 0.019(6)
C4 0.058(6) 0.161(11) 0.136(9) -0.047(8) 0.034(6) -0.023(6)
N2 0.133(8) 0.074(6) 0.104(6) 0.000(5) 0.007(6) 0.018(5)
C5 0.155(11) 0.063(6) 0.128(9) 0.005(7) 0.013(8) 0.040(7)
C6 0.222(18) 0.101(10) 0.209(16) 0.030(10) -0.029(13) 0.063(11)
N3 0.131(9) 0.100(7) 0.110(7) -0.009(6) 0.022(7) 0.017(6)
C7 0.134(11) 0.085(8) 0.112(9) 0.002(7) 0.035(9) -0.005(8)
C8 0.129(11) 0.134(10) 0.123(9) 0.016(8) 0.023(8) 0.043(9)
O1W 0.151(8) 0.171(9) 0.143(7) -0.030(6) 0.004(6) 0.020(7)

loop_
_atom_type_symbol
_atom_type_description
_atom_type_scat_dispersion_real
_atom_type_scat_dispersion_imag
_atom_type_scat_source
C C 0.0033 0.0016 'International Tables Vol C Tables 4.2.6.8 and 6.1.1.4'
H H 0.0000 0.0000 'International Tables Vol C Tables 4.2.6.8 and 6.1.1.4'
N N 0.0061 0.0033 'International Tables Vol C Tables 4.2.6.8 and 6.1.1.4'
O O 0.0106 0.0060 'International Tables Vol C Tables 4.2.6.8 and 6.1.1.4'
F F 0.0171 0.0103 'International Tables Vol C Tables 4.2.6.8 and 6.1.1.4'
Ag Ag -0.8971 1.1015 'International Tables Vol C Tables 4.2.6.8 and 6.1.1.4'

loop_
_geom_angle_atom_site_label_1
_geom_angle_atom_site_label_2
_geom_angle_atom_site_label_3
_geom_angle
_geom_angle_site_symmetry_1
_geom_angle_site_symmetry_3
O31 Ag1 C1 135.8(3) . .
O31 Ag1 C1 115.4(2) . 3_666
C1 Ag1 C1 108.8(2) . 3_666
O31 Ag1 Ag1 164.41(17) . 3_666
C1 Ag1 Ag1 59.8(2) . 3_666
C1 Ag1 Ag1 49.03(17) 3_666 3_666
O31 Ag1 Ag3 88.89(16) . .
C1 Ag1 Ag3 47.0(2) . .
C1 Ag1 Ag3 155.59(18) 3_666 .
Ag1 Ag1 Ag3 106.68(3) 3_666 .
O31 Ag1 Ag4 118.55(15) . .
C1 Ag1 Ag4 48.8(2) . .
C1 Ag1 Ag4 102.04(17) 3_666 .
Ag1 Ag1 Ag4 70.41(3) 3_666 .
Ag3 Ag1 Ag4 65.62(2) . .
O31 Ag1 Ag2 119.11(16) . .
C1 Ag1 Ag2 48.8(2) . .
C1 Ag1 Ag2 100.90(18) 3_666 .
Ag1 Ag1 Ag2 69.37(3) 3_666 .
Ag3 Ag1 Ag2 62.26(2) . .
Ag4 Ag1 Ag2 97.59(2) . .
O41 Ag2 O61 114.2(2) . 3_666
O41 Ag2 C1 146.4(2) . .
O61 Ag2 C1 99.1(2) 3_666 .
O41 Ag2 O82 89.8(2) . .
O61 Ag2 O82 80.94(19) 3_666 .
C1 Ag2 O82 99.7(2) . .
O41 Ag2 Ag7 83.33(15) . .
O61 Ag2 Ag7 145.68(15) 3_666 .
C1 Ag2 Ag7 65.95(19) . .
O82 Ag2 Ag7 130.44(13) . .
O41 Ag2 Ag6 84.48(15) . .
O61 Ag2 Ag6 144.65(14) 3_666 .
C1 Ag2 Ag6 69.54(18) . .
O82 Ag2 Ag6 68.88(13) . .
Ag7 Ag2 Ag6 61.62(2) . .
O41 Ag2 Ag3 129.60(17) . .
O61 Ag2 Ag3 89.99(14) 3_666 .
C1 Ag2 Ag3 42.31(18) . .
O82 Ag2 Ag3 139.12(13) . .
Ag7 Ag2 Ag3 57.72(2) . .
Ag6 Ag2 Ag3 100.74(2) . .
O41 Ag2 Ag1 169.28(15) . .
O61 Ag2 Ag1 55.12(13) 3_666 .
C1 Ag2 Ag1 44.04(19) . .
O82 Ag2 Ag1 89.45(13) . .
Ag7 Ag2 Ag1 105.17(2) . .
Ag6 Ag2 Ag1 105.20(2) . .
Ag3 Ag2 Ag1 54.016(19) . .
C1 Ag3 O71 138.7(3) . .
C1 Ag3 O92 133.2(3) . .
O71 Ag3 O92 80.2(2) . .
C1 Ag3 O32 122.9(3) . .
O71 Ag3 O32 80.5(2) . .
O92 Ag3 O32 79.7(2) . .
C1 Ag3 Ag1 50.0(2) . .
O71 Ag3 Ag1 131.83(19) . .
O92 Ag3 Ag1 131.25(19) . .
O32 Ag3 Ag1 73.07(14) . .
C1 Ag3 Ag7 67.6(2) . .
O71 Ag3 Ag7 79.09(17) . .
O92 Ag3 Ag7 109.89(18) . .
O32 Ag3 Ag7 155.51(15) . .
Ag1 Ag3 Ag7 111.63(3) . .
C1 Ag3 Ag8 64.2(2) . .
O71 Ag3 Ag8 116.29(18) . .
O92 Ag3 Ag8 75.90(17) . .
O32 Ag3 Ag8 146.89(15) . .
Ag1 Ag3 Ag8 107.51(3) . .
Ag7 Ag3 Ag8 56.53(2) . .
C1 Ag3 Ag2 49.7(2) . .
O71 Ag3 Ag2 91.42(18) . .
O92 Ag3 Ag2 164.50(19) . .
O32 Ag3 Ag2 111.98(15) . .
Ag1 Ag3 Ag2 63.72(2) . .
Ag7 Ag3 Ag2 55.34(2) . .
Ag8 Ag3 Ag2 96.60(2) . .
C1 Ag3 Ag4 46.0(2) . .
O71 Ag3 Ag4 167.69(19) . .
O92 Ag3 Ag4 90.71(17) . .
O32 Ag3 Ag4 106.10(15) . .
Ag1 Ag3 Ag4 60.48(2) . .
Ag7 Ag3 Ag4 96.49(2) . .
Ag8 Ag3 Ag4 52.82(2) . .
Ag2 Ag3 Ag4 95.48(2) . .
C1 Ag3 Ag9 168.2(2) . .
O71 Ag3 Ag9 50.08(17) . .
O92 Ag3 Ag9 48.09(17) . .
O32 Ag3 Ag9 45.92(14) . .
Ag1 Ag3 Ag9 118.97(3) . .
Ag7 Ag3 Ag9 124.12(3) . .
Ag8 Ag3 Ag9 122.17(3) . .
Ag2 Ag3 Ag9 133.23(4) . .
Ag4 Ag3 Ag9 127.80(3) . .
O52 Ag4 O82 106.0(2) . 3_666
O52 Ag4 C1 149.7(3) . .
O82 Ag4 C1 104.1(2) 3_666 .
O52 Ag4 O61 89.6(2) . .
O82 Ag4 O61 81.29(19) 3_666 .
C1 Ag4 O61 98.4(2) . .
O52 Ag4 Ag8 85.79(17) . .
O82 Ag4 Ag8 149.55(16) 3_666 .
C1 Ag4 Ag8 66.14(19) . .
O61 Ag4 Ag8 127.62(12) . .
O52 Ag4 Ag5 87.45(17) . .
O82 Ag4 Ag5 146.82(14) 3_666 .
C1 Ag4 Ag5 68.93(19) . .
O61 Ag4 Ag5 68.36(12) . .
Ag8 Ag4 Ag5 59.33(2) . .
O52 Ag4 Ag1 164.54(16) . .
O82 Ag4 Ag1 58.60(14) 3_666 .
C1 Ag4 Ag1 45.57(19) . .
O61 Ag4 Ag1 88.89(12) . .
Ag8 Ag4 Ag1 107.21(2) . .
Ag5 Ag4 Ag1 106.23(2) . .
O52 Ag4 Ag3 132.3(2) . .
O82 Ag4 Ag3 94.11(15) 3_666 .
C1 Ag4 Ag3 40.73(19) . .
O61 Ag4 Ag3 136.71(12) . .
Ag8 Ag4 Ag3 59.09(2) . .
Ag5 Ag4 Ag3 98.83(2) . .
Ag1 Ag4 Ag3 53.897(19) . .
C2 Ag5 O62 131.1(2) . .
C2 Ag5 O21 121.8(3) . .
O62 Ag5 O21 105.7(2) . .
C2 Ag5 Ag6 51.1(2) . .
O62 Ag5 Ag6 136.70(15) . .
O21 Ag5 Ag6 80.82(17) . .
C2 Ag5 Ag8 52.0(2) . .
O62 Ag5 Ag8 125.82(15) . .
O21 Ag5 Ag8 107.29(18) . .
Ag6 Ag5 Ag8 90.34(3) . .
C2 Ag5 Ag4 58.4(2) . .
O62 Ag5 Ag4 80.99(14) . .
O21 Ag5 Ag4 160.20(18) . .
Ag6 Ag5 Ag4 107.35(3) . .
Ag8 Ag5 Ag4 55.74(2) . .
O81 Ag6 C2 135.2(2) . .
O81 Ag6 O22 111.0(2) . .
C2 Ag6 O22 113.7(3) . .
O81 Ag6 Ag5 138.32(17) . .
C2 Ag6 Ag5 50.2(2) . .
O22 Ag6 Ag5 80.67(15) . .
O81 Ag6 Ag7 128.01(16) . .
C2 Ag6 Ag7 52.3(2) . .
O22 Ag6 Ag7 93.17(16) . .
Ag5 Ag6 Ag7 89.12(3) . .
O81 Ag6 Ag2 82.79(15) . .
C2 Ag6 Ag2 61.12(19) . .
O22 Ag6 Ag2 146.64(16) . .
Ag5 Ag6 Ag2 109.66(3) . .
Ag7 Ag6 Ag2 56.57(2) . .
O72 Ag7 O12 99.8(2) . .
O72 Ag7 C2 144.3(3) . .
O12 Ag7 C2 113.1(2) . .
O72 Ag7 O42 93.6(2) . .
O12 Ag7 O42 78.11(19) . .
C2 Ag7 O42 106.1(2) . .
O72 Ag7 Ag8 121.9(2) . .
O12 Ag7 Ag8 83.25(15) . .
C2 Ag7 Ag8 52.60(18) . .
O42 Ag7 Ag8 142.24(14) . .
O72 Ag7 Ag2 95.5(2) . .
O12 Ag7 Ag2 150.10(14) . .
C2 Ag7 Ag2 62.53(18) . .
O42 Ag7 Ag2 75.41(13) . .
Ag8 Ag7 Ag2 109.97(3) . .
O72 Ag7 Ag3 81.92(17) . .
O12 Ag7 Ag3 140.53(14) . .
C2 Ag7 Ag3 64.01(18) . .
O42 Ag7 Ag3 141.36(13) . .
Ag8 Ag7 Ag3 63.68(2) . .
Ag2 Ag7 Ag3 66.94(2) . .
O72 Ag7 Ag6 147.2(2) . .
O12 Ag7 Ag6 92.66(15) . .
C2 Ag7 Ag6 47.93(18) . .
O42 Ag7 Ag6 59.25(15) . .
Ag8 Ag7 Ag6 89.49(3) . .
Ag2 Ag7 Ag6 61.81(2) . .
Ag3 Ag7 Ag6 107.15(3) . .
O91 Ag8 O11 97.3(3) . .
O91 Ag8 C2 143.6(3) . .
O11 Ag8 C2 113.6(3) . .
O91 Ag8 O51 90.7(3) . .
O11 Ag8 O51 83.9(2) . .
C2 Ag8 O51 110.7(3) . .
O91 Ag8 Ag4 97.8(2) . .
O11 Ag8 Ag4 154.18(17) . .
C2 Ag8 Ag4 62.3(2) . .
O51 Ag8 Ag4 75.08(14) . .
O91 Ag8 Ag7 115.6(2) . .
O11 Ag8 Ag7 81.31(16) . .
C2 Ag8 Ag7 54.6(2) . .
O51 Ag8 Ag7 151.07(18) . .
Ag4 Ag8 Ag7 110.52(3) . .
O91 Ag8 Ag5 152.6(2) . .
O11 Ag8 Ag5 92.82(17) . .
C2 Ag8 Ag5 48.55(19) . .
O51 Ag8 Ag5 65.02(18) . .
Ag4 Ag8 Ag5 64.93(2) . .
Ag7 Ag8 Ag5 91.01(3) . .
O91 Ag8 Ag3 81.93(19) . .
O11 Ag8 Ag3 135.04(16) . .
C2 Ag8 Ag3 62.72(19) . .
O51 Ag8 Ag3 140.94(15) . .
Ag4 Ag8 Ag3 68.09(2) . .
Ag7 Ag8 Ag3 59.78(2) . .
Ag5 Ag8 Ag3 108.37(3) . .
N1 Ag9 O32 137.1(3) . .
N1 Ag9 O92 143.7(3) . .
O32 Ag9 O92 77.8(2) . .
N1 Ag9 O71 118.2(3) . .
O32 Ag9 O71 76.1(2) . .
O92 Ag9 O71 72.9(2) . .
N1 Ag9 Ag3 161.5(3) . .
O32 Ag9 Ag3 46.70(14) . .
O92 Ag9 Ag3 44.89(15) . .
O71 Ag9 Ag3 43.49(14) . .
N2 Ag10 O42 136.3(3) . .
N2 Ag10 O12 134.0(3) . .
O42 Ag10 O12 77.58(18) . .
N2 Ag10 O22 122.7(3) . .
O42 Ag10 O22 85.7(2) . .
O12 Ag10 O22 81.4(2) . .
N3 Ag11 O1W 147.9(4) . .
N3 Ag11 O51 116.8(3) . .
O1W Ag11 O51 89.2(3) . .
N3 Ag11 O11 117.3(3) . .
O1W Ag11 O11 84.6(3) . .
O51 Ag11 O11 78.52(19) . .
C2 C1 Ag3 115.8(7) . .
C2 C1 Ag1 161.1(7) . .
Ag3 C1 Ag1 83.0(3) . .
C2 C1 Ag4 93.3(6) . .
Ag3 C1 Ag4 93.3(3) . .
Ag1 C1 Ag4 85.7(3) . .
C2 C1 Ag2 92.9(6) . .
Ag3 C1 Ag2 88.0(3) . .
Ag1 C1 Ag2 87.1(3) . .
Ag4 C1 Ag2 172.5(4) . .
C2 C1 Ag1 89.9(6) . 3_666
Ag3 C1 Ag1 154.0(4) . 3_666
Ag1 C1 Ag1 71.2(2) . 3_666
Ag4 C1 Ag1 88.3(3) . 3_666
Ag2 C1 Ag1 87.3(2) . 3_666
C1 C2 Ag5 131.5(7) . .
C1 C2 Ag6 128.6(6) . .
Ag5 C2 Ag6 78.7(2) . .
C1 C2 Ag8 102.9(6) . .
Ag5 C2 Ag8 79.5(2) . .
Ag6 C2 Ag8 125.6(3) . .
C1 C2 Ag7 101.8(6) . .
Ag5 C2 Ag7 124.2(3) . .
Ag6 C2 Ag7 79.8(3) . .
Ag8 C2 Ag7 72.8(2) . .
C11 O11 Ag8 125.5(5) . .
C11 O11 Ag11 135.6(5) . .
Ag8 O11 Ag11 97.9(2) . .
C11 O12 Ag7 121.2(5) . .
C11 O12 Ag10 123.6(5) . .
Ag7 O12 Ag10 100.8(2) . .
O11 C11 O12 128.4(6) . .
O11 C11 C12 116.7(7) . .
O12 C11 C12 115.0(8) . .
F11 C12 F12 106.1(8) . .
F11 C12 C11 113.5(7) . .
F12 C12 C11 111.9(7) . .
F11 C12 C13 104.5(7) . .
F12 C12 C13 107.1(7) . .
C11 C12 C13 113.1(6) . .
F14 C13 F15 110.7(9) . .
F14 C13 F13 111.1(10) . .
F15 C13 F13 107.4(8) . .
F14 C13 C12 109.8(8) . .
F15 C13 C12 112.7(7) . .
F13 C13 C12 105.1(7) . .
C21 O21 Ag5 123.9(5) . .
C21 O22 Ag6 122.3(5) . .
C21 O22 Ag10 131.8(6) . .
Ag6 O22 Ag10 100.6(2) . .
O22 C21 O21 128.0(7) . .
O22 C21 C22 115.1(8) . .
O21 C21 C22 116.8(8) . .
F21 C22 F22 108.2(11) . .
F21 C22 C21 111.6(7) . .
F22 C22 C21 115.0(8) . .
F21 C22 C23 104.3(9) . .
F22 C22 C23 101.4(9) . .
C21 C22 C23 115.2(7) . .
F23 C23 F25 111.1(9) . .
F23 C23 F24 114.0(11) . .
F25 C23 F24 113.2(9) . .
F23 C23 C22 104.7(8) . .
F25 C23 C22 109.4(8) . .
F24 C23 C22 103.7(8) . .
C31 O31 Ag1 120.9(5) . .
C31 O32 Ag9 140.1(6) . .
C31 O32 Ag3 132.5(5) . .
Ag9 O32 Ag3 87.4(2) . .
O32 C31 O31 124.6(7) . .
O32 C31 C32 124.6(9) . .
O31 C31 C32 109.1(8) . .
F31 C32 F32 116.9(10) . .
F31 C32 C33 91.0(9) . .
F32 C32 C33 96.8(8) . .
F31 C32 C31 127.0(8) . .
F32 C32 C31 109.5(7) . .
C33 C32 C31 108.0(9) . .
F34 C33 F33 110.3(8) . .
F34 C33 F35 110.5(10) . .
F33 C33 F35 118.8(10) . .
F34 C33 C32 107.2(9) . .
F33 C33 C32 107.5(9) . .
F35 C33 C32 101.7(9) . .
C41 O41 Ag2 120.6(5) . .
C41 O42 Ag10 139.3(5) . .
C41 O42 Ag7 118.0(5) . .
Ag10 O42 Ag7 101.3(2) . .
O42 C41 O41 127.0(7) . .
O42 C41 C42 116.9(7) . .
O41 C41 C42 116.1(7) . .
F41 C42 F42 106.8(9) . .
F41 C42 C43 101.6(8) . .
F42 C42 C43 108.7(8) . .
F41 C42 C41 114.1(7) . .
F42 C42 C41 112.8(7) . .
C43 C42 C41 112.2(7) . .
F45 C43 F43 113.3(10) . .
F45 C43 F44 112.6(8) . .
F43 C43 F44 109.9(8) . .
F45 C43 C42 106.6(8) . .
F43 C43 C42 104.5(7) . .
F44 C43 C42 109.5(8) . .
C51 O51 Ag8 119.5(5) . .
C51 O51 Ag11 132.4(6) . .
Ag8 O51 Ag11 96.5(2) . .
C51 O52 Ag4 120.2(5) . .
O52 C51 O51 127.6(7) . .
O52 C51 C52 113.2(8) . .
O51 C51 C52 118.4(9) . .
F52 C52 F51 113.7(11) . .
F52 C52 C51 111.1(8) . .
F51 C52 C51 117.1(9) . .
F52 C52 C53 99.5(10) . .
F51 C52 C53 100.6(10) . .
C51 C52 C53 113.1(8) . .
F53 C53 F54 113.1(11) . .
F53 C53 F55 115.0(10) . .
F54 C53 F55 109.7(9) . .
F53 C53 C52 104.4(10) . .
F54 C53 C52 106.0(9) . .
F55 C53 C52 108.0(9) . .
C61 O61 Ag2 140.0(5) . 3_666
C61 O61 Ag4 119.4(5) . .
Ag2 O61 Ag4 96.60(19) 3_666 .
C61 O62 Ag5 118.4(4) . .
O61 C61 O62 125.1(6) . .
O61 C61 C62 115.2(7) . .
O62 C61 C62 119.3(7) . .
F62 C62 F61 110.6(8) . .
F62 C62 C61 108.9(6) . .
F61 C62 C61 112.8(7) . .
F62 C62 C63 105.0(6) . .
F61 C62 C63 104.4(7) . .
C61 C62 C63 114.9(6) . .
F65 C63 F64 108.6(6) . .
F65 C63 F63 112.5(8) . .
F64 C63 F63 113.2(7) . .
F65 C63 C62 108.4(6) . .
F64 C63 C62 108.2(6) . .
F63 C63 C62 105.7(6) . .
C71 O71 Ag3 128.2(6) . .
C71 O71 Ag9 138.9(6) . .
Ag3 O71 Ag9 86.4(2) . .
C71 O72 Ag7 126.3(6) . .
O71 C71 O72 124.4(8) . .
O71 C71 C72 112.6(9) . .
O72 C71 C72 121.5(9) . .
F72 C72 F71 136.6(11) . .
F72 C72 C71 111.7(8) . .
F71 C72 C71 111.4(8) . .
F72 C72 C73 84.6(4) . .
F71 C72 C73 91.9(10) . .
C71 C72 C73 101.8(9) . .
F75 C73 F74 99.7(11) . .
F75 C73 F73 95.4(10) . .
F74 C73 F73 102.1(10) . .
F75 C73 C72 119.1(9) . .
F74 C73 C72 118.4(9) . .
F73 C73 C72 118.0(11) . .
C81 O81 Ag6 117.4(5) . .
C81 O82 Ag4 141.6(5) . 3_666
C81 O82 Ag2 119.4(5) . .
Ag4 O82 Ag2 97.0(2) 3_666 .
O82 C81 O81 124.7(7) . .
O82 C81 C82 119.1(8) . .
O81 C81 C82 111.8(7) . .
F82 C82 F81 108.4(12) . .
F82 C82 C83 96.3(11) . .
F81 C82 C83 96.5(10) . .
F82 C82 C81 112.0(8) . .
F81 C82 C81 129.9(9) . .
C83 C82 C81 107.1(9) . .
F83 C83 F84 116.5(11) . .
F83 C83 F85 113.4(9) . .
F84 C83 F85 120.5(9) . .
F83 C83 C82 99.3(10) . .
F84 C83 C82 96.8(10) . .
F85 C83 C82 105.3(10) . .
C91 O91 Ag8 127.2(6) . .
C91 O92 Ag3 132.0(7) . .
C91 O92 Ag9 138.7(7) . .
Ag3 O92 Ag9 87.0(2) . .
O92 C91 O91 122.9(9) . .
O92 C91 C92 126.1(10) . .
O91 C91 C92 105.4(10) . .
F92 C92 F91 105.6(11) . .
F92 C92 C93 97.5(12) . .
F91 C92 C93 94.8(11) . .
F92 C92 C91 117.4(9) . .
F91 C92 C91 130.9(11) . .
C93 C92 C91 101.8(11) . .
F94 C93 F93 114.2(10) . .
F94 C93 F95 116.2(10) . .
F93 C93 F95 120.0(11) . .
F94 C93 C92 99.9(12) . .
F93 C93 C92 99.0(12) . .
F95 C93 C92 102.3(12) . .
C3 N1 Ag9 173.6(10) . .
N1 C3 C4 178.0(12) . .
C5 N2 Ag10 163.3(11) . .
N2 C5 C6 177.1(15) . .
C7 N3 Ag11 172.2(11) . .
N3 C7 C8 177.4(15) . .

loop_
_geom_bond_atom_site_label_1
_geom_bond_atom_site_label_2
_geom_bond_distance
_geom_bond_site_symmetry_2
Ag1 O31 2.235(5) .
Ag1 C1 2.269(8) .
Ag1 C1 2.596(8) 3_666
Ag1 Ag1 2.8451(11) 3_666
Ag1 Ag3 2.9416(9) .
Ag1 Ag4 3.1681(8) .
Ag1 Ag2 3.2596(9) .
Ag2 O41 2.249(6) .
Ag2 O61 2.353(5) 3_666
Ag2 C1 2.457(8) .
Ag2 O82 2.557(6) .
Ag2 Ag7 2.8761(8) .
Ag2 Ag6 3.0376(9) .
Ag2 Ag3 3.2175(10) .
Ag3 C1 2.167(8) .
Ag3 O71 2.298(6) .
Ag3 O92 2.355(6) .
Ag3 O32 2.428(6) .
Ag3 Ag7 2.9564(9) .
Ag3 Ag8 3.0666(9) .
Ag3 Ag4 3.3162(10) .
Ag3 Ag9 3.3323(10) .
Ag4 O52 2.227(6) .
Ag4 O82 2.336(5) 3_666
Ag4 C1 2.390(8) .
Ag4 O61 2.556(6) .
Ag4 Ag8 2.8478(9) .
Ag4 Ag5 3.1211(9) .
Ag5 C2 2.259(8) .
Ag5 O62 2.274(6) .
Ag5 O21 2.284(6) .
Ag5 Ag6 2.8812(9) .
Ag5 Ag8 2.9638(10) .
Ag6 O81 2.267(6) .
Ag6 C2 2.287(8) .
Ag6 O22 2.308(6) .
Ag6 Ag7 3.0323(9) .
Ag7 O72 2.257(6) .
Ag7 O12 2.355(5) .
Ag7 C2 2.437(8) .
Ag7 O42 2.475(5) .
Ag7 Ag8 2.8541(9) .
Ag8 O91 2.245(7) .
Ag8 O11 2.325(6) .
Ag8 C2 2.374(8) .
Ag8 O51 2.458(6) .
Ag9 N1 2.134(9) .
Ag9 O32 2.396(6) .
Ag9 O92 2.483(7) .
Ag9 O71 2.560(7) .
Ag10 N2 2.163(9) .
Ag10 O42 2.361(5) .
Ag10 O12 2.497(6) .
Ag10 O22 2.518(6) .
Ag11 N3 2.136(12) .
Ag11 O1W 2.313(10) .
Ag11 O51 2.489(6) .
Ag11 O11 2.564(6) .
C1 C2 1.191(10) .
C1 Ag1 2.596(8) 3_666
O11 C11 1.233(10) .
O12 C11 1.241(10) .
C11 C12 1.517(5) .
C12 F11 1.312(5) .
C12 F12 1.319(5) .
C12 C13 1.524(5) .
C13 F14 1.308(5) .
C13 F15 1.317(5) .
C13 F13 1.317(5) .
O21 C21 1.226(10) .
O22 C21 1.223(10) .
C21 C22 1.515(5) .
C22 F21 1.309(5) .
C22 F22 1.315(5) .
C22 C23 1.521(5) .
C23 F23 1.302(5) .
C23 F25 1.315(5) .
C23 F24 1.318(5) .
O31 C31 1.246(11) .
O32 C31 1.232(10) .
C31 C32 1.534(5) .
C32 F31 1.336(5) .
C32 F32 1.337(5) .
C32 C33 1.529(5) .
C33 F34 1.321(5) .
C33 F33 1.333(5) .
C33 F35 1.336(5) .
O41 C41 1.252(10) .
O42 C41 1.239(10) .
C41 C42 1.522(5) .
C42 F41 1.320(5) .
C42 F42 1.324(5) .
C42 C43 1.519(5) .
C43 F45 1.305(5) .
C43 F43 1.308(5) .
C43 F44 1.317(5) .
O51 C51 1.235(11) .
O52 C51 1.232(10) .
C51 C52 1.519(5) .
C52 F52 1.318(5) .
C52 F51 1.325(5) .
C52 C53 1.529(5) .
C53 F53 1.315(5) .
C53 F54 1.319(5) .
C53 F55 1.321(5) .
O61 C61 1.249(8) .
O61 Ag2 2.353(5) 3_666
O62 C61 1.251(9) .
C61 C62 1.526(5) .
C62 F62 1.333(5) .
C62 F61 1.342(5) .
C62 C63 1.528(5) .
C63 F65 1.323(5) .
C63 F64 1.327(5) .
C63 F63 1.329(5) .
O71 C71 1.241(11) .
O72 C71 1.250(11) .
C71 C72 1.522(5) .
C72 F72 1.307(5) .
C72 F71 1.315(5) .
C72 C73 1.531(5) .
C73 F75 1.319(5) .
C73 F74 1.327(5) .
C73 F73 1.328(5) .
O81 C81 1.261(10) .
O82 C81 1.252(9) .
O82 Ag4 2.336(5) 3_666
C81 C82 1.529(5) .
C82 F82 1.325(5) .
C82 F81 1.338(5) .
C82 C83 1.528(5) .
C83 F83 1.326(5) .
C83 F84 1.328(5) .
C83 F85 1.337(5) .
O91 C91 1.280(13) .
O92 C91 1.200(11) .
C91 C92 1.526(5) .
C92 F92 1.332(5) .
C92 F91 1.334(5) .
C92 C93 1.525(5) .
C93 F94 1.323(5) .
C93 F93 1.323(5) .
C93 F95 1.334(5) .
N1 C3 1.109(12) .
C3 C4 1.440(14) .
N2 C5 1.099(11) .
C5 C6 1.481(16) .
N3 C7 1.139(14) .
C7 C8 1.495(18) .
